data_1539735
loop_
_publ_author_name
'Debray, D.'

_publ_section_title
;
 Crystal chemistry of the CeCu2-type structure
;
_journal_name_full 'Journal of the Less-Common Metals'
_journal_page_first 237
_journal_page_last 237
_journal_volume 30
_journal_year 1973
_chemical_formula_sum 'Tm Zn2'
_space_group_IT_number 74
_symmetry_space_group_name_Hall '-I 2b 2'
_symmetry_space_group_name_H-M 'I m m a'
_cell_angle_alpha 90
_cell_angle_beta 90
_cell_angle_gamma 90
_cell_formula_units_Z 4
_cell_length_a 4.433
_cell_length_b 6.949
_cell_length_c 7.597
_cell_volume 234.025
_citation_journal_id_ASTM JCOMAH
_cod_data_source_file Debray_JCOMAH_1973_198.cif
_cod_data_source_block Tm1Zn2
_cod_original_formula_sum 'Tm1 Zn2'
_cod_database_code 1539735

loop_
_symmetry_equiv_pos_as_xyz
x,y,z
-x,-y+1/2,z
x,-y,-z
-x,y+1/2,-z
-x,-y,-z
x,y-1/2,-z
-x,y,z
x,-y-1/2,z
x+1/2,y+1/2,z+1/2
-x+1/2,-y+1,z+1/2
x+1/2,-y+1/2,-z+1/2
-x+1/2,y+1,-z+1/2
-x+1/2,-y+1/2,-z+1/2
x+1/2,y,-z+1/2
-x+1/2,y+1/2,z+1/2
x+1/2,-y,z+1/2

loop_
_atom_site_label
_atom_site_type_symbol
_atom_site_fract_x
_atom_site_fract_y
_atom_site_fract_z
_atom_site_occupancy
_atom_site_U_iso_or_equiv
Zn1 Zn 0.5 0.538 0.667 1 0.0
Tm1 Tm 0.5 0.75 0.06 1 0.0
